data_7248248
loop_
_publ_author_name
'R\"o\b-Ohlenroth, Richard'
'Knippen, Katharina'
'Kraft, Maryana'
'Volkmer, Dirk'

_publ_section_title
;
 Enantioselective enrichment of chiral 1-phenylethanol in the
 camphor-based chiral metal--organic framework CFA-22
;
_journal_issue 15
_journal_name_full CrystEngComm
_journal_page_first 2051
_journal_page_last 2055
_journal_paper_doi 10.1039/D4CE00181H
_journal_volume 26
_journal_year 2024
_chemical_absolute_configuration rmad
_chemical_formula_sum 'C39 H48 Cl Cu N6 O4'
_chemical_formula_weight 763.82
_space_group_crystal_system orthorhombic
_space_group_IT_number 19
_space_group_name_Hall 'P 2ac 2ab'
_space_group_name_H-M_alt 'P 21 21 21'
_atom_sites_solution_hydrogens geom
_audit_creation_method SHELXL-2018/3
_audit_update_record
;
2023-07-18 deposited with the CCDC.	2024-03-01 downloaded from the CCDC.
;
_cell_angle_alpha 90
_cell_angle_beta 90
_cell_angle_gamma 90
_cell_formula_units_Z 4
_cell_length_a 11.5467(12)
_cell_length_b 17.9284(18)
_cell_length_c 19.841(2)
_cell_measurement_reflns_used 3291
_cell_measurement_temperature 200(2)
_cell_measurement_theta_max 14.93
_cell_measurement_theta_min 2.34
_cell_volume 4107.4(7)
_computing_cell_refinement 'SAINT V8.40A'
_computing_data_collection 'Bruker APEX3'
_computing_data_reduction 'SAINT V8.40A'
_computing_structure_refinement 'SHELXL-2018/3 (Sheldrick, 2018)'
_computing_structure_solution 'SHELXT 2014/5 (Sheldrick, 2014)'
_diffrn_ambient_temperature 200(2)
_diffrn_measured_fraction_theta_full 0.998
_diffrn_measured_fraction_theta_max 0.998
_diffrn_measurement_device_type 'Bruker D8 Venture APEX 3'
_diffrn_radiation_type MoK\a
_diffrn_radiation_wavelength 0.71073
_diffrn_reflns_av_R_equivalents 0.1162
_diffrn_reflns_av_unetI/netI 0.0585
_diffrn_reflns_Laue_measured_fraction_full 0.998
_diffrn_reflns_Laue_measured_fraction_max 0.998
_diffrn_reflns_limit_h_max 10
_diffrn_reflns_limit_h_min -10
_diffrn_reflns_limit_k_max 16
_diffrn_reflns_limit_k_min -16
_diffrn_reflns_limit_l_max 18
_diffrn_reflns_limit_l_min -18
_diffrn_reflns_number 26992
_diffrn_reflns_point_group_measured_fraction_full 0.999
_diffrn_reflns_point_group_measured_fraction_max 0.999
_diffrn_reflns_theta_full 18.864
_diffrn_reflns_theta_max 18.864
_diffrn_reflns_theta_min 2.272
_diffrn_source 'fine-focus sealed tube'
_exptl_absorpt_coefficient_mu 0.641
_exptl_absorpt_correction_T_max 0.7282
_exptl_absorpt_correction_T_min 0.6424
_exptl_absorpt_correction_type multi-scan
_exptl_absorpt_process_details SADABS-2016/2
_exptl_crystal_colour colorless
_exptl_crystal_density_diffrn 1.235
_exptl_crystal_description block
_exptl_crystal_F_000 1608
_exptl_crystal_size_max 0.07
_exptl_crystal_size_mid 0.04
_exptl_crystal_size_min 0.02
_refine_diff_density_max 0.654
_refine_diff_density_min -0.314
_refine_diff_density_rms 0.093
_refine_ls_abs_structure_details
;
 Flack x determined using 742 quotients [(I+)-(I-)]/[(I+)+(I-)]
 (Parsons, Flack and Wagner, Acta Cryst. B69 (2013) 249-259).
;
_refine_ls_abs_structure_Flack 0.03(2)
_refine_ls_extinction_method none
_refine_ls_goodness_of_fit_ref 1.055
_refine_ls_hydrogen_treatment constr
_refine_ls_matrix_type full
_refine_ls_number_parameters 414
_refine_ls_number_reflns 3244
_refine_ls_number_restraints 568
_refine_ls_restrained_S_all 1.021
_refine_ls_R_factor_all 0.1529
_refine_ls_R_factor_gt 0.1241
_refine_ls_shift/su_max 0.806
_refine_ls_shift/su_mean 0.019
_refine_ls_structure_factor_coef Fsqd
_refine_ls_weighting_details 'w=1/[\s^2^(Fo^2^)+(0.2058P)^2^+22.5800P] where P=(Fo^2^+2Fc^2^)/3'
_refine_ls_weighting_scheme calc
_refine_ls_wR_factor_gt 0.3243
_refine_ls_wR_factor_ref 0.3559
_reflns_Friedel_coverage 0.737
_reflns_Friedel_fraction_full 1.000
_reflns_Friedel_fraction_max 1.000
_reflns_number_gt 2396
_reflns_number_total 3244
_reflns_threshold_expression 'I > 2\s(I)'
_cod_data_source_file d4ce00181h2.cif
_cod_data_source_block mo_ks540a_7_0m_a_sq
_cod_depositor_comments 'Adding full bibliography for 7248247--7248255.cif.'
_cod_database_code 7248248
_shelx_shelxl_version_number 2018/3
_shelx_space_group_comment
;
The symmetry employed for this shelxl refinement is uniquely defined
by the following loop, which should always be used as a source of
symmetry information in preference to the above space-group names.
They are only intended as comments.
;

loop_
_space_group_symop_operation_xyz
'x, y, z'
'-x+1/2, -y, z+1/2'
'-x, y+1/2, -z+1/2'
'x+1/2, -y+1/2, -z'

loop_
_atom_site_label
_atom_site_type_symbol
_atom_site_fract_x
_atom_site_fract_y
_atom_site_fract_z
_atom_site_U_iso_or_equiv
_atom_site_adp_type
_atom_site_occupancy
_atom_site_site_symmetry_order
_atom_site_calc_flag
_atom_site_refinement_flags_posn
_atom_site_refinement_flags_adp
_atom_site_refinement_flags_occupancy
_atom_site_disorder_assembly
_atom_site_disorder_group
Cu Cu 0.1897(4) 0.6433(2) 0.66002(18) 0.1177(18) Uani 1 1 d . U . . .
N1 N 0.1667(18) 0.6970(7) 0.5801(5) 0.098(7) Uani 1 1 d G . . . .
N2 N 0.1842(19) 0.6582(7) 0.5185(7) 0.112(8) Uani 1 1 d G . . . .
H2 H 0.184016 0.609513 0.513201 0.134 Uiso 1 1 calc R U . . .
C7 C 0.2022(18) 0.7119(9) 0.4669(5) 0.097(8) Uani 1 1 d DG . . . .
C8 C 0.1957(18) 0.7839(8) 0.4966(6) 0.078(6) Uani 1 1 d G . . . .
C9 C 0.1738(18) 0.7746(7) 0.5666(6) 0.077(6) Uani 1 1 d G . . . .
N3 N 0.241(2) 0.4171(10) 0.2238(9) 0.143(9) Uani 1 1 d G . . . .
N4 N 0.2960(19) 0.4828(12) 0.2473(8) 0.121(7) Uani 1 1 d G . . . .
H4 H 0.369489 0.494340 0.241749 0.145 Uiso 1 1 calc R U . . .
C18 C 0.212(2) 0.5267(9) 0.2814(10) 0.135(10) Uani 1 1 d DG . . . .
C19 C 0.105(2) 0.4881(15) 0.2790(12) 0.156(12) Uani 1 1 d G . . . .
C20 C 0.122(2) 0.4203(13) 0.2433(12) 0.148(11) Uani 1 1 d G . . . .
N5 N 0.484(2) 0.8844(11) 0.2205(13) 0.153(11) Uani 1 1 d G . . . .
N6 N 0.429(2) 0.8467(13) 0.2746(10) 0.148(9) Uani 1 1 d G U . . .
H6 H 0.406093 0.866933 0.312850 0.177 Uiso 1 1 calc R U . . .
C29 C 0.416(2) 0.7706(12) 0.2562(12) 0.129(10) Uani 1 1 d DG . . . .
C30 C 0.463(2) 0.7613(12) 0.1907(12) 0.133(10) Uani 1 1 d G . . . .
C31 C 0.505(2) 0.8316(15) 0.1686(10) 0.171(14) Uani 1 1 d G . . . .
C1 C 0.2480(18) 0.5985(8) 0.3092(8) 0.108(9) Uani 1 1 d DG . . . .
C2 C 0.2073(16) 0.6205(9) 0.3720(8) 0.105(8) Uani 1 1 d G . . . .
H2A H 0.160962 0.587459 0.398001 0.126 Uiso 1 1 calc R U . . .
C3 C 0.2343(16) 0.6909(9) 0.3968(6) 0.091(7) Uani 1 1 d DG . . . .
C4 C 0.3020(16) 0.7392(7) 0.3588(8) 0.106(8) Uani 1 1 d G . . . .
H4A H 0.320507 0.787317 0.375797 0.128 Uiso 1 1 calc R U . . .
C5 C 0.3427(16) 0.7172(9) 0.2960(8) 0.099(7) Uani 1 1 d DG . . . .
C6 C 0.3157(17) 0.6468(10) 0.2711(6) 0.114(9) Uani 1 1 d G . . . .
H6A H 0.343512 0.631760 0.228182 0.137 Uiso 1 1 calc R U . . .
C10 C 0.162(2) 0.8439(13) 0.6000(12) 0.087(6) Uani 1 1 d D . . . .
C11 C 0.250(2) 0.8868(14) 0.5539(12) 0.099(6) Uani 1 1 d D . . . .
C12 C 0.188(2) 0.8632(15) 0.4867(11) 0.093(6) Uani 1 1 d D . . . .
H12 H 0.223837 0.882452 0.444230 0.111 Uiso 1 1 calc R U . . .
C13 C 0.067(2) 0.8892(17) 0.5004(12) 0.104(9) Uani 1 1 d D . . . .
H13A H 0.057621 0.942717 0.489307 0.125 Uiso 1 1 calc R U . . .
H13B H 0.009760 0.860035 0.473857 0.125 Uiso 1 1 calc R U . . .
C14 C 0.051(2) 0.8762(15) 0.5740(11) 0.090(7) Uani 1 1 d D . . . .
H14A H -0.014099 0.841003 0.581890 0.108 Uiso 1 1 calc R U . . .
H14B H 0.032950 0.923664 0.597277 0.108 Uiso 1 1 calc R U . . .
C15 C 0.186(3) 0.8458(15) 0.6731(13) 0.107(8) Uani 1 1 d . U . . .
H15A H 0.122013 0.822058 0.697470 0.160 Uiso 1 1 calc R U . . .
H15B H 0.193631 0.897747 0.687932 0.160 Uiso 1 1 calc R U . . .
H15C H 0.258103 0.818963 0.682459 0.160 Uiso 1 1 calc R U . . .
C16 C 0.243(4) 0.9793(16) 0.561(2) 0.176(17) Uani 1 1 d . . . . .
H16A H 0.162062 0.995299 0.557498 0.263 Uiso 1 1 calc R U . . .
H16B H 0.288908 1.002623 0.525678 0.263 Uiso 1 1 calc R U . . .
H16C H 0.273466 0.994205 0.605470 0.263 Uiso 1 1 calc R U . . .
C17 C 0.382(3) 0.860(3) 0.5624(18) 0.145(12) Uani 1 1 d . . . . .
H17A H 0.432976 0.893883 0.537973 0.218 Uiso 1 1 calc R U . . .
H17B H 0.389917 0.809302 0.544019 0.218 Uiso 1 1 calc R U . . .
H17C H 0.402274 0.859594 0.610266 0.218 Uiso 1 1 calc R U . . .
C21 C 0.019(4) 0.384(2) 0.2294(17) 0.169(10) Uani 1 1 d D . . . .
C22 C -0.031(5) 0.403(2) 0.302(2) 0.185(11) Uani 1 1 d D . . . .
C23 C -0.023(5) 0.489(2) 0.292(2) 0.191(12) Uani 1 1 d D . . . .
H23 H -0.050267 0.520938 0.330384 0.229 Uiso 1 1 calc R U . . .
C24 C 0.023(5) 0.298(2) 0.214(3) 0.23(2) Uani 1 1 d . . . . .
H24A H -0.052457 0.281802 0.195471 0.339 Uiso 1 1 calc R U . . .
H24B H 0.038575 0.270008 0.255349 0.339 Uiso 1 1 calc R U . . .
H24C H 0.083519 0.287281 0.180665 0.339 Uiso 1 1 calc R U . . .
C25 C -0.157(5) 0.387(3) 0.298(3) 0.229(17) Uani 1 1 d . U . . .
H25A H -0.196385 0.426293 0.273142 0.343 Uiso 1 1 calc R U . . .
H25B H -0.189194 0.383754 0.343927 0.343 Uiso 1 1 calc R U . . .
H25C H -0.168747 0.338854 0.275241 0.343 Uiso 1 1 calc R U . . .
C26 C 0.021(5) 0.359(3) 0.364(2) 0.200(15) Uani 1 1 d . U . . .
H26A H -0.021345 0.373225 0.405054 0.300 Uiso 1 1 calc R U . . .
H26B H 0.102830 0.372021 0.369246 0.300 Uiso 1 1 calc R U . . .
H26C H 0.012884 0.305645 0.356271 0.300 Uiso 1 1 calc R U . . .
C27 C -0.032(5) 0.443(2) 0.184(2) 0.188(13) Uani 1 1 d D U . . .
H27A H 0.024260 0.456001 0.148807 0.226 Uiso 1 1 calc R U . . .
H27B H -0.102249 0.422464 0.162205 0.226 Uiso 1 1 calc R U . . .
C28 C -0.064(5) 0.511(3) 0.223(3) 0.229(19) Uani 1 1 d D . . . .
H28A H -0.148423 0.520798 0.222416 0.275 Uiso 1 1 calc R U . . .
H28B H -0.022456 0.556017 0.206445 0.275 Uiso 1 1 calc R U . . .
C32 C 0.547(4) 0.836(2) 0.103(2) 0.166(11) Uani 1 1 d D . . . .
C33 C 0.576(3) 0.7502(19) 0.100(2) 0.152(9) Uani 1 1 d D . . . .
C34 C 0.457(3) 0.722(2) 0.1263(14) 0.124(8) Uani 1 1 d D . . . .
H34 H 0.447805 0.666657 0.129145 0.149 Uiso 1 1 calc R U . . .
C35 C 0.384(3) 0.760(2) 0.0752(16) 0.149(11) Uani 1 1 d D . . . .
H35A H 0.379314 0.729689 0.033649 0.179 Uiso 1 1 calc R U . . .
H35B H 0.304974 0.768104 0.092780 0.179 Uiso 1 1 calc R U . . .
C36 C 0.441(4) 0.831(2) 0.061(2) 0.191(16) Uani 1 1 d D . . . .
H36A H 0.388050 0.873166 0.072924 0.230 Uiso 1 1 calc R U . . .
H36B H 0.460451 0.835179 0.012919 0.230 Uiso 1 1 calc R U . . .
C37 C 0.623(4) 0.899(3) 0.083(2) 0.195(17) Uani 1 1 d . . . . .
H37A H 0.575417 0.941835 0.069507 0.293 Uiso 1 1 calc R U . . .
H37B H 0.671936 0.884077 0.044473 0.293 Uiso 1 1 calc R U . . .
H37C H 0.672776 0.913154 0.120729 0.293 Uiso 1 1 calc R U . . .
C38 C 0.595(4) 0.722(2) 0.0229(19) 0.160(13) Uani 1 1 d . U . . .
H38A H 0.678121 0.720321 0.012962 0.240 Uiso 1 1 calc R U . . .
H38B H 0.556566 0.756226 -0.008224 0.240 Uiso 1 1 calc R U . . .
H38C H 0.562108 0.671763 0.017668 0.240 Uiso 1 1 calc R U . . .
C39 C 0.671(4) 0.738(3) 0.143(2) 0.193(15) Uani 1 1 d . U . . .
H39A H 0.652877 0.756617 0.188199 0.289 Uiso 1 1 calc R U . . .
H39B H 0.738621 0.765541 0.125345 0.289 Uiso 1 1 calc R U . . .
H39C H 0.689008 0.685035 0.144843 0.289 Uiso 1 1 calc R U . . .
ClA Cl 0.4125(17) 1.0051(11) 0.3715(9) 0.112(9) Uiso 0.45(2) 1 d D . P . .
ClB Cl 0.536(2) 0.9875(13) 0.4130(13) 0.180(11) Uiso 0.55(2) 1 d D . P . .
O1 O 0.452(3) 0.9279(16) 0.3906(16) 0.201(12) Uiso 1 1 d D . . . .
O2 O 0.443(3) 1.0371(18) 0.4393(15) 0.201(12) Uiso 1 1 d D . . . .
O4A O 0.285(3) 1.011(4) 0.363(3) 0.17(2) Uiso 0.45(2) 1 d D . P . .
O4B O 0.619(4) 0.991(3) 0.473(2) 0.19(2) Uiso 0.55(2) 1 d D . P . .
O3 O 0.527(3) 1.019(4) 0.341(2) 0.39(3) Uiso 1 1 d D . . . .

loop_
_atom_site_aniso_label
_atom_site_aniso_U_11
_atom_site_aniso_U_22
_atom_site_aniso_U_33
_atom_site_aniso_U_23
_atom_site_aniso_U_13
_atom_site_aniso_U_12
Cu 0.191(4) 0.079(2) 0.083(2) -0.001(2) -0.012(3) 0.039(3)
N1 0.17(2) 0.071(9) 0.049(9) 0.000(8) -0.017(13) 0.016(13)
N2 0.19(2) 0.089(12) 0.058(10) -0.021(8) -0.019(14) -0.009(16)
C7 0.13(2) 0.105(12) 0.054(10) -0.014(8) -0.014(13) 0.000(17)
C8 0.099(17) 0.088(9) 0.046(9) 0.004(8) -0.005(12) 0.010(12)
C9 0.111(18) 0.070(9) 0.051(9) -0.001(8) -0.012(12) -0.004(12)
N3 0.21(2) 0.15(2) 0.072(16) -0.039(15) -0.011(16) -0.003(17)
N4 0.200(19) 0.121(17) 0.040(12) -0.016(11) 0.002(14) 0.007(15)
C18 0.20(2) 0.146(19) 0.056(17) -0.045(15) 0.003(18) -0.002(15)
C19 0.21(2) 0.17(2) 0.08(2) -0.09(2) -0.003(19) -0.014(17)
C20 0.205(18) 0.16(2) 0.08(2) -0.08(2) -0.002(15) -0.007(16)
N5 0.15(2) 0.171(19) 0.14(2) -0.006(14) 0.05(2) 0.00(2)
N6 0.147(15) 0.153(13) 0.143(13) -0.014(11) 0.036(11) -0.011(12)
C29 0.11(2) 0.151(16) 0.127(18) -0.021(16) 0.038(17) 0.014(18)
C30 0.12(2) 0.17(2) 0.115(15) -0.018(15) 0.035(14) 0.00(2)
C31 0.16(3) 0.18(2) 0.17(2) -0.035(17) 0.07(2) -0.04(2)
C1 0.16(3) 0.120(16) 0.042(12) -0.020(11) -0.004(13) 0.018(14)
C2 0.14(2) 0.106(16) 0.065(13) -0.019(11) 0.013(15) 0.035(16)
C3 0.12(2) 0.098(14) 0.057(11) -0.005(10) -0.010(11) 0.047(14)
C4 0.14(2) 0.114(18) 0.067(14) -0.011(12) 0.002(14) 0.025(16)
C5 0.10(2) 0.126(15) 0.068(13) -0.011(12) -0.005(12) 0.036(14)
C6 0.16(2) 0.136(17) 0.048(14) -0.016(13) 0.014(15) 0.024(18)
C10 0.123(15) 0.067(11) 0.071(9) -0.013(9) -0.010(11) 0.006(12)
C11 0.117(13) 0.067(12) 0.114(15) -0.010(12) -0.005(12) -0.005(12)
C12 0.120(15) 0.090(11) 0.067(11) 0.013(11) 0.007(11) 0.023(14)
C13 0.120(16) 0.11(2) 0.085(13) 0.036(16) 0.018(13) 0.030(16)
C14 0.114(14) 0.080(18) 0.077(13) 0.009(13) 0.007(11) 0.006(13)
C15 0.138(19) 0.100(16) 0.083(10) -0.020(12) -0.014(13) 0.018(17)
C16 0.25(5) 0.064(13) 0.21(4) -0.033(19) 0.04(3) 0.001(18)
C17 0.121(16) 0.18(3) 0.14(3) 0.01(3) -0.010(18) 0.03(2)
C21 0.21(2) 0.150(19) 0.148(19) -0.102(16) -0.002(19) -0.015(17)
C22 0.21(2) 0.18(2) 0.167(19) -0.111(17) 0.025(19) -0.02(2)
C23 0.21(2) 0.169(19) 0.19(3) -0.11(2) 0.03(3) 0.00(2)
C24 0.27(5) 0.15(2) 0.26(5) -0.13(3) 0.08(4) -0.03(3)
C25 0.21(2) 0.24(3) 0.24(3) -0.07(2) 0.03(2) -0.02(2)
C26 0.21(3) 0.21(3) 0.18(2) -0.06(2) 0.05(2) -0.02(2)
C27 0.188(18) 0.190(18) 0.186(16) -0.051(12) -0.002(13) -0.010(13)
C28 0.22(4) 0.23(3) 0.24(3) -0.09(2) -0.02(4) 0.06(4)
C32 0.20(3) 0.136(17) 0.17(2) -0.012(17) 0.09(2) 0.017(17)
C33 0.184(19) 0.150(19) 0.121(18) 0.024(19) 0.057(16) 0.02(2)
C34 0.16(2) 0.126(18) 0.081(14) 0.017(12) 0.013(15) 0.015(18)
C35 0.19(2) 0.15(3) 0.10(2) 0.05(2) 0.022(18) 0.03(2)
C36 0.24(3) 0.17(3) 0.17(3) 0.08(3) 0.06(3) 0.02(2)
C37 0.25(4) 0.16(3) 0.18(4) 0.05(3) 0.07(3) 0.01(3)
C38 0.18(2) 0.15(2) 0.150(17) -0.022(18) 0.053(17) -0.01(2)
C39 0.18(2) 0.21(3) 0.18(2) 0.01(2) 0.026(19) 0.01(2)

loop_
_atom_type_symbol
_atom_type_description
_atom_type_scat_dispersion_real
_atom_type_scat_dispersion_imag
_atom_type_scat_source
C C 0.0033 0.0016 'International Tables Vol C Tables 4.2.6.8 and 6.1.1.4'
H H 0.0000 0.0000 'International Tables Vol C Tables 4.2.6.8 and 6.1.1.4'
Cl Cl 0.1484 0.1585 'International Tables Vol C Tables 4.2.6.8 and 6.1.1.4'
Cu Cu 0.3201 1.2651 'International Tables Vol C Tables 4.2.6.8 and 6.1.1.4'
N N 0.0061 0.0033 'International Tables Vol C Tables 4.2.6.8 and 6.1.1.4'
O O 0.0106 0.0060 'International Tables Vol C Tables 4.2.6.8 and 6.1.1.4'

loop_
_geom_angle_atom_site_label_1
_geom_angle_atom_site_label_2
_geom_angle_atom_site_label_3
_geom_angle
_geom_angle_site_symmetry_1
_geom_angle_site_symmetry_3
_geom_angle_publ_flag
N3 Cu N1 160.2(9) 2_565 . ?
N2 N1 C9 108.0 . . ?
N2 N1 Cu 117.2(8) . . ?
C9 N1 Cu 130.9(8) . . ?
N1 N2 C7 108.0 . . ?
N1 N2 H2 126.0 . . ?
C7 N2 H2 126.0 . . ?
C8 C7 N2 108.0 . . ?
C8 C7 C3 129.2(13) . . ?
N2 C7 C3 122.5(13) . . ?
C9 C8 C7 108.0 . . ?
C9 C8 C12 103.8(13) . . ?
C7 C8 C12 147.6(13) . . ?
C10 C9 N1 140.1(13) . . ?
C10 C9 C8 111.9(13) . . ?
N1 C9 C8 108.0 . . ?
N4 N3 C20 108.0 . . ?
N4 N3 Cu 121.0(14) . 2_564 ?
C20 N3 Cu 129.0(14) . 2_564 ?
N3 N4 C18 108.0 . . ?
N3 N4 H4 126.0 . . ?
C18 N4 H4 126.0 . . ?
C19 C18 N4 108.0 . . ?
C19 C18 C1 133.7(18) . . ?
N4 C18 C1 118.3(18) . . ?
C20 C19 C18 108.0 . . ?
C20 C19 C23 104(2) . . ?
C18 C19 C23 148(2) . . ?
C21 C20 C19 112(2) . . ?
C21 C20 N3 139(2) . . ?
C19 C20 N3 108.0 . . ?
N6 N5 C31 108.0 . . ?
C29 N6 N5 108.0 . . ?
C29 N6 H6 126.0 . . ?
N5 N6 H6 126.0 . . ?
N6 C29 C30 108.0 . . ?
N6 C29 C5 122.4(18) . . ?
C30 C29 C5 128.5(18) . . ?
C31 C30 C29 108.0 . . ?
C31 C30 C34 100(2) . . ?
C29 C30 C34 147(2) . . ?
C32 C31 C30 117(2) . . ?
C32 C31 N5 135(2) . . ?
C30 C31 N5 108.0 . . ?
C2 C1 C6 120.0 . . ?
C2 C1 C18 119.5(15) . . ?
C6 C1 C18 120.3(15) . . ?
C1 C2 C3 120.0 . . ?
C1 C2 H2A 120.0 . . ?
C3 C2 H2A 120.0 . . ?
C4 C3 C2 120.0 . . ?
C4 C3 C7 119.3(14) . . ?
C2 C3 C7 120.4(14) . . ?
C3 C4 C5 120.0 . . ?
C3 C4 H4A 120.0 . . ?
C5 C4 H4A 120.0 . . ?
C6 C5 C4 120.0 . . ?
C6 C5 C29 121.3(15) . . ?
C4 C5 C29 118.7(15) . . ?
C5 C6 C1 120.0 . . ?
C5 C6 H6A 120.0 . . ?
C1 C6 H6A 120.0 . . ?
C9 C10 C15 118(2) . . ?
C9 C10 C14 105(2) . . ?
C15 C10 C14 119(2) . . ?
C9 C10 C11 95.4(18) . . ?
C15 C10 C11 116(2) . . ?
C14 C10 C11 100(2) . . ?
C10 C11 C12 93.8(19) . . ?
C10 C11 C17 114(2) . . ?
C12 C11 C17 116(2) . . ?
C10 C11 C16 114(2) . . ?
C12 C11 C16 109(3) . . ?
C17 C11 C16 110(3) . . ?
C8 C12 C13 110(2) . . ?
C8 C12 C11 96.9(17) . . ?
C13 C12 C11 101(2) . . ?
C8 C12 H12 115.6 . . ?
C13 C12 H12 115.6 . . ?
C11 C12 H12 115.6 . . ?
C14 C13 C12 104.1(19) . . ?
C14 C13 H13A 110.9 . . ?
C12 C13 H13A 111.0 . . ?
C14 C13 H13B 111.0 . . ?
C12 C13 H13B 110.9 . . ?
H13A C13 H13B 109.0 . . ?
C13 C14 C10 107(2) . . ?
C13 C14 H14A 110.3 . . ?
C10 C14 H14A 110.3 . . ?
C13 C14 H14B 110.4 . . ?
C10 C14 H14B 110.4 . . ?
H14A C14 H14B 108.6 . . ?
C10 C15 H15A 109.5 . . ?
C10 C15 H15B 109.5 . . ?
H15A C15 H15B 109.5 . . ?
C10 C15 H15C 109.4 . . ?
H15A C15 H15C 109.5 . . ?
H15B C15 H15C 109.5 . . ?
C11 C16 H16A 109.5 . . ?
C11 C16 H16B 109.4 . . ?
H16A C16 H16B 109.5 . . ?
C11 C16 H16C 109.5 . . ?
H16A C16 H16C 109.5 . . ?
H16B C16 H16C 109.5 . . ?
C11 C17 H17A 109.5 . . ?
C11 C17 H17B 109.4 . . ?
H17A C17 H17B 109.5 . . ?
C11 C17 H17C 109.5 . . ?
H17A C17 H17C 109.5 . . ?
H17B C17 H17C 109.5 . . ?
C20 C21 C27 98(4) . . ?
C20 C21 C22 92(3) . . ?
C27 C21 C22 104(3) . . ?
C20 C21 C24 118(4) . . ?
C27 C21 C24 125(4) . . ?
C22 C21 C24 113(4) . . ?
C25 C22 C23 104(5) . . ?
C25 C22 C26 108(4) . . ?
C23 C22 C26 125(4) . . ?
C25 C22 C21 105(4) . . ?
C23 C22 C21 94(3) . . ?
C26 C22 C21 118(4) . . ?
C28 C23 C19 99(4) . . ?
C28 C23 C22 111(4) . . ?
C19 C23 C22 94(3) . . ?
C28 C23 H23 116.5 . . ?
C19 C23 H23 116.5 . . ?
C22 C23 H23 116.5 . . ?
C21 C24 H24A 109.4 . . ?
C21 C24 H24B 109.5 . . ?
H24A C24 H24B 109.5 . . ?
C21 C24 H24C 109.5 . . ?
H24A C24 H24C 109.5 . . ?
H24B C24 H24C 109.5 . . ?
C22 C25 H25A 110.1 . . ?
C22 C25 H25B 110.5 . . ?
H25A C25 H25B 108.6 . . ?
C22 C25 H25C 110.3 . . ?
H25A C25 H25C 108.7 . . ?
H25B C25 H25C 108.7 . . ?
C22 C26 H26A 109.4 . . ?
C22 C26 H26B 109.4 . . ?
H26A C26 H26B 109.5 . . ?
C22 C26 H26C 109.7 . . ?
H26A C26 H26C 109.5 . . ?
H26B C26 H26C 109.5 . . ?
C28 C27 C21 111(4) . . ?
C28 C27 H27A 109.3 . . ?
C21 C27 H27A 109.4 . . ?
C28 C27 H27B 109.5 . . ?
C21 C27 H27B 109.3 . . ?
H27A C27 H27B 108.0 . . ?
C27 C28 C23 100(4) . . ?
C27 C28 H28A 111.7 . . ?
C23 C28 H28A 111.7 . . ?
C27 C28 H28B 111.8 . . ?
C23 C28 H28B 111.9 . . ?
H28A C28 H28B 109.5 . . ?
C31 C32 C36 103(4) . . ?
C31 C32 C37 119(4) . . ?
C36 C32 C37 112(4) . . ?
C31 C32 C33 93(3) . . ?
C36 C32 C33 96(4) . . ?
C37 C32 C33 128(4) . . ?
C39 C33 C34 116(3) . . ?
C39 C33 C32 107(4) . . ?
C34 C33 C32 97(3) . . ?
C39 C33 C38 114(3) . . ?
C34 C33 C38 110(3) . . ?
C32 C33 C38 112(3) . . ?
C30 C34 C35 114(3) . . ?
C30 C34 C33 95(3) . . ?
C35 C34 C33 97(3) . . ?
C30 C34 H34 115.8 . . ?
C35 C34 H34 115.8 . . ?
C33 C34 H34 115.7 . . ?
C36 C35 C34 106(3) . . ?
C36 C35 H35A 110.5 . . ?
C34 C35 H35A 110.5 . . ?
C36 C35 H35B 110.6 . . ?
C34 C35 H35B 110.4 . . ?
H35A C35 H35B 108.7 . . ?
C35 C36 C32 108(4) . . ?
C35 C36 H36A 110.0 . . ?
C32 C36 H36A 110.1 . . ?
C35 C36 H36B 110.1 . . ?
C32 C36 H36B 110.2 . . ?
H36A C36 H36B 108.4 . . ?
C32 C37 H37A 109.5 . . ?
C32 C37 H37B 109.6 . . ?
H37A C37 H37B 109.5 . . ?
C32 C37 H37C 109.4 . . ?
H37A C37 H37C 109.5 . . ?
H37B C37 H37C 109.5 . . ?
C33 C38 H38A 109.5 . . ?
C33 C38 H38B 109.4 . . ?
H38A C38 H38B 109.5 . . ?
C33 C38 H38C 109.5 . . ?
H38A C38 H38C 109.5 . . ?
H38B C38 H38C 109.5 . . ?
C33 C39 H39A 109.5 . . ?
C33 C39 H39B 109.5 . . ?
H39A C39 H39B 109.5 . . ?
C33 C39 H39C 109.4 . . ?
H39A C39 H39C 109.5 . . ?
H39B C39 H39C 109.5 . . ?
O3 ClA O4A 146(3) . . ?
O3 ClA O2 96(3) . . ?
O4A ClA O2 108(3) . . ?
O3 ClA O1 89(3) . . ?
O4A ClA O1 113(3) . . ?
O2 ClA O1 93(2) . . ?
O3 ClA ClB 58.2(13) . . ?
O4A ClA ClB 156(3) . . ?
O2 ClA ClB 55.6(11) . . ?
O1 ClA ClB 56.1(11) . . ?
O2 ClB O1 94(2) . . ?
O2 ClB O4B 99(3) . . ?
O1 ClB O4B 131(3) . . ?
O2 ClB O3 93(3) . . ?
O1 ClB O3 87(3) . . ?
O4B ClB O3 139(3) . . ?
O2 ClB ClA 56.4(12) . . ?
O1 ClB ClA 56.3(12) . . ?
O4B ClB ClA 155(3) . . ?
O3 ClB ClA 54.3(12) . . ?
ClB O1 ClA 67.6(17) . . ?
ClB O2 ClA 68.0(18) . . ?
ClA O3 ClB 67.5(19) . . ?

loop_
_geom_bond_atom_site_label_1
_geom_bond_atom_site_label_2
_geom_bond_distance
_geom_bond_site_symmetry_2
_geom_bond_publ_flag
Cu N3 1.850(16) 2_565 ?
Cu N1 1.875(11) . ?
N1 N2 1.4200 . ?
N1 C9 1.4200 . ?
N2 C7 1.4200 . ?
N2 H2 0.8800 . ?
C7 C8 1.4200 . ?
C7 C3 1.488(13) . ?
C8 C9 1.4200 . ?
C8 C12 1.44(3) . ?
C9 C10 1.41(3) . ?
N3 N4 1.4200 . ?
N3 C20 1.4200 . ?
N4 C18 1.4200 . ?
N4 H4 0.8800 . ?
C18 C19 1.4200 . ?
C18 C1 1.459(16) . ?
C19 C20 1.4200 . ?
C19 C23 1.50(5) . ?
C20 C21 1.38(5) . ?
N5 N6 1.4200 . ?
N5 C31 1.4200 . ?
N6 C29 1.4200 . ?
N6 H6 0.8800 . ?
C29 C30 1.4200 . ?
C29 C5 1.501(17) . ?
C30 C31 1.4200 . ?
C30 C34 1.46(4) . ?
C31 C32 1.40(4) . ?
C1 C2 1.3900 . ?
C1 C6 1.3900 . ?
C2 C3 1.3900 . ?
C2 H2A 0.9500 . ?
C3 C4 1.3900 . ?
C4 C5 1.3900 . ?
C4 H4A 0.9500 . ?
C5 C6 1.3900 . ?
C6 H6A 0.9500 . ?
C10 C15 1.48(3) . ?
C10 C14 1.50(2) . ?
C10 C11 1.57(2) . ?
C11 C12 1.57(2) . ?
C11 C17 1.60(4) . ?
C11 C16 1.67(4) . ?
C12 C13 1.50(2) . ?
C12 H12 1.0000 . ?
C13 C14 1.49(3) . ?
C13 H13A 0.9900 . ?
C13 H13B 0.9900 . ?
C14 H14A 0.9900 . ?
C14 H14B 0.9900 . ?
C15 H15A 0.9800 . ?
C15 H15B 0.9800 . ?
C15 H15C 0.9800 . ?
C16 H16A 0.9800 . ?
C16 H16B 0.9800 . ?
C16 H16C 0.9800 . ?
C17 H17A 0.9800 . ?
C17 H17B 0.9800 . ?
C17 H17C 0.9800 . ?
C21 C27 1.50(3) . ?
C21 C22 1.59(3) . ?
C21 C24 1.59(5) . ?
C22 C25 1.49(6) . ?
C22 C23 1.56(3) . ?
C22 C26 1.58(6) . ?
C23 C28 1.49(3) . ?
C23 H23 1.0000 . ?
C24 H24A 0.9800 . ?
C24 H24B 0.9800 . ?
C24 H24C 0.9800 . ?
C25 H25A 0.9879 . ?
C25 H25B 0.9882 . ?
C25 H25C 0.9880 . ?
C26 H26A 0.9801 . ?
C26 H26B 0.9801 . ?
C26 H26C 0.9801 . ?
C27 C28 1.50(3) . ?
C27 H27A 0.9900 . ?
C27 H27B 0.9900 . ?
C28 H28A 0.9900 . ?
C28 H28B 0.9900 . ?
C32 C36 1.48(3) . ?
C32 C37 1.50(6) . ?
C32 C33 1.57(3) . ?
C33 C39 1.41(5) . ?
C33 C34 1.55(3) . ?
C33 C38 1.63(5) . ?
C34 C35 1.48(3) . ?
C34 H34 1.0000 . ?
C35 C36 1.46(3) . ?
C35 H35A 0.9900 . ?
C35 H35B 0.9900 . ?
C36 H36A 0.9900 . ?
C36 H36B 0.9900 . ?
C37 H37A 0.9801 . ?
C37 H37B 0.9801 . ?
C37 H37C 0.9801 . ?
C38 H38A 0.9800 . ?
C38 H38B 0.9800 . ?
C38 H38C 0.9800 . ?
C39 H39A 0.9800 . ?
C39 H39B 0.9800 . ?
C39 H39C 0.9800 . ?
ClA O3 1.47(3) . ?
ClA O4A 1.49(3) . ?
ClA O2 1.50(2) . ?
ClA O1 1.51(2) . ?
ClA ClB 1.68(3) . ?
ClB O2 1.49(2) . ?
ClB O1 1.50(2) . ?
ClB O4B 1.53(3) . ?
ClB O3 1.54(3) . ?
